data_4336938
loop_
_publ_author_name
'Atsushi Okazawa'
'Takashi Shimada'
'Norimichi Kojima'
'Shunsuke Yoshii'
'Hiroyuki Nojiri'
'Takayuki Ishida'

_publ_contact_author_address
;
    Department of Engineering Science, 
    The University of Electro-Communications, Chofu, Tokyo 182-8585, Japan
;
_publ_contact_author_email ishi@pc.uec.ac.jp
_publ_contact_author_fax +81-42-443-5501
_publ_contact_author_name 'Takayuki Ishida'
_publ_contact_author_phone +81-42-443-5490
_publ_section_title
;
 Exchange Coupling and Its Chemical Trend Studied by High-Frequency EPR on
 Heterometallic [Ln2Ni] Complexes
;
_journal_name_full 'Inorganic Chemistry'
_journal_page_first 13351
_journal_page_last 13355
_journal_paper_doi 10.1021/ic402417h
_journal_volume 52
_journal_year 2013
_chemical_formula_moiety 'C62 H32 F36 N8 Ni O14 Tb2'
_chemical_formula_sum 'C62 H32 F36 N8 Ni O14 Tb2'
_chemical_formula_weight 2173.47
_chemical_temperature_decomposition_gt 503
_space_group_IT_number 14
_symmetry_cell_setting monoclinic
_symmetry_Int_Tables_number 14
_symmetry_space_group_name_Hall '-P 2yn'
_symmetry_space_group_name_H-M 'P 1 21/n 1'
_atom_sites_solution_hydrogens geom
_atom_sites_solution_primary direct
_atom_sites_solution_secondary difmap
_audit_creation_date 2011-10-19
_audit_creation_method 'by CrystalStructure 4.0'
_cell_angle_alpha 90.0000
_cell_angle_beta 100.6499(8)
_cell_angle_gamma 90.0000
_cell_formula_units_Z 2
_cell_length_a 10.8639(2)
_cell_length_b 14.7524(3)
_cell_length_c 23.5802(6)
_cell_measurement_reflns_used 33703
_cell_measurement_temperature 105
_cell_measurement_theta_max 25.02
_cell_measurement_theta_min 1.38
_cell_volume 3714.07(14)
_computing_cell_refinement 'RAPID AUTO'
_computing_data_collection 'RAPID AUTO'
_computing_data_reduction 'RAPID AUTO'
_computing_molecular_graphics 'CrystalStructure 4.0'
_computing_publication_material 'CrystalStructure 4.0 (Rigaku, 2010)'
_computing_structure_refinement 'CRYSTALS (Carruthers, et al., 1999)'
_computing_structure_solution 'SIR92 (Altomare, et al., 1994)'
_diffrn_ambient_temperature 105
_diffrn_detector_area_resol_mean 10.000
_diffrn_measured_fraction_theta_full 0.973
_diffrn_measured_fraction_theta_max 0.973
_diffrn_measurement_device_type 'Rigaku R-AXIS RAPID'
_diffrn_measurement_method \w
_diffrn_radiation_type 'Mo K\a'
_diffrn_radiation_wavelength 0.71073
_diffrn_reflns_av_R_equivalents 0.0586
_diffrn_reflns_limit_h_max 13
_diffrn_reflns_limit_h_min -14
_diffrn_reflns_limit_k_max 19
_diffrn_reflns_limit_k_min -19
_diffrn_reflns_limit_l_max 30
_diffrn_reflns_limit_l_min -30
_diffrn_reflns_number 30649
_diffrn_reflns_theta_full 27.48
_diffrn_reflns_theta_max 27.48
_diffrn_standards_number 0
_exptl_absorpt_coefficient_mu 2.288
_exptl_absorpt_correction_T_max 0.795
_exptl_absorpt_correction_T_min 0.636
_exptl_absorpt_correction_type numerical
_exptl_absorpt_process_details 'NUMABS (Rigaku, 1999)'
_exptl_crystal_colour orange
_exptl_crystal_density_diffrn 1.943
_exptl_crystal_description platelet
_exptl_crystal_F_000 2108.00
_exptl_crystal_size_max 0.300
_exptl_crystal_size_mid 0.200
_exptl_crystal_size_min 0.100
_refine_diff_density_max 1.210
_refine_diff_density_min -1.100
_refine_ls_extinction_method none
_refine_ls_goodness_of_fit_ref 1.030
_refine_ls_hydrogen_treatment constr
_refine_ls_number_parameters 572
_refine_ls_number_reflns 8283
_refine_ls_R_factor_gt 0.0342
_refine_ls_shift/su_max 0.000
_refine_ls_structure_factor_coef F
_refine_ls_weighting_details 'w = 1/[0.0001Fo^2^ + 1.0000\s(Fo^2^)]'
_refine_ls_weighting_scheme calc
_refine_ls_wR_factor_ref 0.0309
_reflns_number_gt 5884
_reflns_number_total 8283
_reflns_threshold_expression F>2.0\s(F)
_cod_data_source_file ic402417h_si_003.cif
_cod_data_source_block TbNiTb
_cod_database_code 4336938

loop_
_symmetry_equiv_pos_site_id
_symmetry_equiv_pos_as_xyz
1 +X,+Y,+Z
2 1/2-X,1/2+Y,1/2-Z
3 -X,-Y,-Z
4 1/2+X,1/2-Y,1/2+Z

loop_
_atom_site_label
_atom_site_type_symbol
_atom_site_fract_x
_atom_site_fract_y
_atom_site_fract_z
_atom_site_U_iso_or_equiv
_atom_site_adp_type
_atom_site_occupancy
_atom_site_symmetry_multiplicity
_atom_site_calc_flag
_atom_site_refinement_flags
Tb(1) Tb 0.04595(2) 0.281940(10) 0.127710(10) 0.02091(5) Uani 1.0 4 d .
Ni(1) Ni 0.0000 0.0000 0.0000 0.01992(18) Uani 1.0 2 d .
F(1) F 0.3376(3) 0.20710(17) -0.00275(12) 0.0529(9) Uani 1.0 4 d .
F(2) F 0.2808(3) 0.33870(18) -0.03703(12) 0.0537(9) Uani 1.0 4 d .
F(3) F 0.4648(3) 0.31957(19) 0.01341(12) 0.0606(10) Uani 1.0 4 d .
F(4) F 0.5272(3) 0.4231(3) 0.20407(13) 0.0758(11) Uani 1.0 4 d .
F(5) F 0.3955(3) 0.53435(19) 0.19335(15) 0.0773(12) Uani 1.0 4 d .
F(6) F 0.3841(3) 0.4288(2) 0.25465(12) 0.0595(10) Uani 1.0 4 d .
F(7) F -0.1578(3) 0.4339(3) -0.06599(12) 0.0729(11) Uani 1.0 4 d .
F(8) F -0.2355(4) 0.30239(19) -0.06119(12) 0.0870(12) Uani 1.0 4 d .
F(9) F -0.3428(3) 0.4196(2) -0.04923(12) 0.0625(10) Uani 1.0 4 d .
F(10) F -0.1478(3) 0.59110(16) 0.16768(11) 0.0510(9) Uani 1.0 4 d .
F(11) F -0.2200(3) 0.47995(16) 0.20949(11) 0.0439(8) Uani 1.0 4 d .
F(12) F -0.3336(3) 0.54197(17) 0.13555(11) 0.0512(9) Uani 1.0 4 d .
F(13) F -0.3338(3) 0.08665(17) 0.14695(12) 0.0574(9) Uani 1.0 4 d .
F(14) F -0.4120(2) 0.21617(19) 0.12183(10) 0.0477(8) Uani 1.0 4 d .
F(15) F -0.4038(3) 0.1704(3) 0.20805(11) 0.0677(10) Uani 1.0 4 d .
F(16) F -0.0527(3) 0.2291(3) 0.35522(11) 0.0820(12) Uani 1.0 4 d .
F(17) F -0.0445(3) 0.3673(3) 0.32989(12) 0.0712(11) Uani 1.0 4 d .
F(18) F 0.1183(3) 0.2862(3) 0.33834(10) 0.0609(9) Uani 1.0 4 d .
O(1) O 0.0099(3) 0.14225(16) 0.09235(11) 0.0261(8) Uani 1.0 4 d .
O(2) O 0.1822(3) 0.28875(19) 0.06056(11) 0.0324(8) Uani 1.0 4 d .
O(3) O 0.2115(3) 0.38087(17) 0.16597(12) 0.0306(8) Uani 1.0 4 d .
O(4) O -0.0785(3) 0.32928(17) 0.03895(11) 0.0306(8) Uani 1.0 4 d .
O(5) O -0.0586(3) 0.41698(17) 0.14433(11) 0.0273(8) Uani 1.0 4 d .
O(6) O -0.1605(3) 0.23216(17) 0.13836(10) 0.0275(8) Uani 1.0 4 d .
O(7) O 0.0367(3) 0.28032(19) 0.22688(10) 0.0289(7) Uani 1.0 4 d .
N(1) N 0.2260(3) 0.1756(2) 0.17418(14) 0.0258(9) Uani 1.0 4 d .
N(2) N 0.1858(3) -0.0466(2) 0.01969(13) 0.0218(9) Uani 1.0 4 d .
N(3) N 0.0784(3) 0.08545(19) 0.06721(13) 0.0215(9) Uani 1.0 4 d .
N(4) N -0.0499(3) -0.08645(19) 0.06269(13) 0.0217(9) Uani 1.0 4 d .
C(1) C 0.2473(4) 0.0912(3) 0.15477(16) 0.0248(11) Uani 1.0 4 d .
C(2) C 0.3141(4) 0.0271(3) 0.19032(17) 0.0292(12) Uani 1.0 4 d .
C(3) C 0.3664(4) 0.0482(3) 0.24673(17) 0.0333(12) Uani 1.0 4 d .
C(4) C 0.3504(4) 0.1343(3) 0.26630(17) 0.0311(12) Uani 1.0 4 d .
C(5) C 0.2802(4) 0.1950(3) 0.22893(16) 0.0285(11) Uani 1.0 4 d .
C(6) C 0.2585(4) 0.0015(3) 0.06209(16) 0.0238(10) Uani 1.0 4 d .
C(7) C 0.3881(4) -0.0077(3) 0.07365(17) 0.0280(11) Uani 1.0 4 d .
C(8) C 0.4432(4) -0.0718(3) 0.04314(17) 0.0303(12) Uani 1.0 4 d .
C(9) C 0.3693(4) -0.1226(3) 0.00205(17) 0.0330(12) Uani 1.0 4 d .
C(10) C 0.2409(4) -0.1079(3) -0.00888(16) 0.0299(12) Uani 1.0 4 d .
C(11) C 0.1909(4) 0.0651(3) 0.09442(16) 0.0251(11) Uani 1.0 4 d .
C(12) C -0.1039(4) -0.0563(3) 0.10602(16) 0.0290(12) Uani 1.0 4 d .
C(13) C -0.1322(4) -0.1121(3) 0.14869(18) 0.0378(13) Uani 1.0 4 d .
C(14) C -0.1031(5) -0.2021(3) 0.14743(19) 0.0435(14) Uani 1.0 4 d .
C(15) C -0.0495(5) -0.2347(3) 0.10311(18) 0.0413(14) Uani 1.0 4 d .
C(16) C -0.0252(4) -0.1745(3) 0.06158(18) 0.0333(12) Uani 1.0 4 d .
C(17) C 0.3454(4) 0.2958(3) 0.0092(2) 0.0426(15) Uani 1.0 4 d .
C(18) C 0.2909(4) 0.3178(3) 0.06269(18) 0.0322(12) Uani 1.0 4 d .
C(19) C 0.3644(4) 0.3653(3) 0.10731(19) 0.0353(13) Uani 1.0 4 d .
C(20) C 0.3195(4) 0.3929(3) 0.15563(19) 0.0316(12) Uani 1.0 4 d .
C(21) C 0.4078(5) 0.4460(4) 0.2020(3) 0.0486(16) Uani 1.0 4 d .
C(22) C -0.2283(5) 0.3840(3) -0.0380(2) 0.0451(15) Uani 1.0 4 d .
C(23) C -0.1714(4) 0.3811(3) 0.02610(18) 0.0311(12) Uani 1.0 4 d .
C(24) C -0.2211(4) 0.4368(3) 0.06398(18) 0.0329(12) Uani 1.0 4 d .
C(25) C -0.1605(4) 0.4506(3) 0.11973(17) 0.0268(11) Uani 1.0 4 d .
C(26) C -0.2169(4) 0.5156(3) 0.15810(19) 0.0342(13) Uani 1.0 4 d .
C(27) C -0.3418(4) 0.1716(3) 0.16460(19) 0.0368(13) Uani 1.0 4 d .
C(28) C -0.2098(4) 0.2132(3) 0.18076(17) 0.0279(11) Uani 1.0 4 d .
C(29) C -0.1606(4) 0.2240(3) 0.23901(16) 0.0325(11) Uani 1.0 4 d .
C(30) C -0.0418(4) 0.2600(3) 0.25704(16) 0.0271(11) Uani 1.0 4 d .
C(31) C -0.0033(4) 0.2819(4) 0.32136(18) 0.0429(13) Uani 1.0 4 d .
H(1) H 0.3240 -0.0308 0.1762 0.0347 Uiso 1.0 4 calc R
H(2) H 0.4113 0.0051 0.2709 0.0387 Uiso 1.0 4 calc R
H(3) H 0.3860 0.1514 0.3037 0.0362 Uiso 1.0 4 calc R
H(4) H 0.2695 0.2531 0.2425 0.0334 Uiso 1.0 4 calc R
H(5) H 0.4371 0.0285 0.1013 0.0330 Uiso 1.0 4 calc R
H(6) H 0.5296 -0.0801 0.0507 0.0369 Uiso 1.0 4 calc R
H(7) H 0.4044 -0.1664 -0.0184 0.0397 Uiso 1.0 4 calc R
H(8) H 0.1911 -0.1423 -0.0373 0.0348 Uiso 1.0 4 calc R
H(9) H -0.1232 0.0051 0.1072 0.0348 Uiso 1.0 4 calc R
H(10) H -0.1702 -0.0889 0.1778 0.0469 Uiso 1.0 4 calc R
H(11) H -0.1196 -0.2410 0.1762 0.0536 Uiso 1.0 4 calc R
H(12) H -0.0299 -0.2958 0.1011 0.0494 Uiso 1.0 4 calc R
H(13) H 0.0100 -0.1968 0.0313 0.0399 Uiso 1.0 4 calc R
H(14) H 0.4466 0.3790 0.1046 0.0432 Uiso 1.0 4 calc R
H(15) H -0.2974 0.4654 0.0511 0.0386 Uiso 1.0 4 calc R
H(16) H -0.2081 0.2071 0.2663 0.0395 Uiso 1.0 4 calc R

loop_
_atom_site_aniso_label
_atom_site_aniso_U_11
_atom_site_aniso_U_22
_atom_site_aniso_U_33
_atom_site_aniso_U_12
_atom_site_aniso_U_13
_atom_site_aniso_U_23
Tb(1) 0.02246(8) 0.01967(9) 0.02033(9) 0.00066(10) 0.00323(6) -0.00136(10)
Ni(1) 0.0219(4) 0.0180(4) 0.0198(4) 0.0029(3) 0.0034(3) 0.0003(3)
F(1) 0.0659(18) 0.0420(17) 0.0605(19) 0.0128(15) 0.0370(15) 0.0020(14)
F(2) 0.0645(18) 0.0558(17) 0.0474(18) 0.0159(15) 0.0274(15) 0.0171(15)
F(3) 0.0472(17) 0.073(2) 0.071(3) -0.0007(15) 0.0349(15) 0.0047(16)
F(4) 0.0289(15) 0.127(3) 0.071(3) -0.0094(18) 0.0089(14) -0.025(2)
F(5) 0.087(3) 0.0459(18) 0.096(3) -0.0319(18) 0.009(2) -0.0137(17)
F(6) 0.0367(15) 0.091(3) 0.0491(19) -0.0096(16) 0.0023(13) -0.0163(17)
F(7) 0.082(3) 0.102(3) 0.0336(18) 0.004(2) 0.0077(16) 0.0231(18)
F(8) 0.146(3) 0.051(2) 0.0408(19) 0.034(2) -0.0413(19) -0.0173(14)
F(9) 0.0573(18) 0.077(2) 0.0433(18) 0.0194(17) -0.0155(14) 0.0053(16)
F(10) 0.0677(18) 0.0279(14) 0.063(2) -0.0059(14) 0.0265(15) -0.0150(13)
F(11) 0.0461(15) 0.0500(16) 0.0402(16) 0.0107(13) 0.0203(12) 0.0078(13)
F(12) 0.0444(15) 0.0568(17) 0.0527(18) 0.0248(14) 0.0094(13) 0.0015(14)
F(13) 0.0417(16) 0.0446(17) 0.080(3) -0.0195(14) -0.0030(15) -0.0116(15)
F(14) 0.0267(12) 0.0681(18) 0.0453(16) 0.0039(14) -0.0014(11) -0.0014(16)
F(15) 0.0410(16) 0.125(3) 0.0410(18) -0.0347(17) 0.0175(14) -0.0105(17)
F(16) 0.106(3) 0.113(3) 0.0260(16) -0.072(3) 0.0094(16) 0.0050(17)
F(17) 0.078(3) 0.082(3) 0.050(2) -0.0049(19) 0.0034(16) -0.0355(17)
F(18) 0.0496(16) 0.100(3) 0.0276(15) -0.0167(18) -0.0066(12) 0.0012(17)
O(1) 0.0271(14) 0.0238(14) 0.0271(16) 0.0067(12) 0.0044(12) -0.0043(12)
O(2) 0.0319(15) 0.0342(16) 0.0343(17) 0.0017(15) 0.0149(13) 0.0018(15)
O(3) 0.0272(15) 0.0297(16) 0.0355(18) -0.0032(13) 0.0073(13) -0.0039(13)
O(4) 0.0374(16) 0.0277(15) 0.0265(17) 0.0080(14) 0.0051(13) -0.0001(12)
O(5) 0.0256(14) 0.0243(15) 0.0303(16) 0.0024(13) 0.0005(12) -0.0053(12)
O(6) 0.0280(14) 0.0330(16) 0.0220(15) -0.0019(13) 0.0060(11) -0.0014(13)
O(7) 0.0288(14) 0.0341(15) 0.0235(14) -0.0047(14) 0.0046(11) -0.0025(14)
N(1) 0.0254(17) 0.0264(18) 0.0237(19) 0.0011(15) -0.0006(14) -0.0002(15)
N(2) 0.0246(16) 0.0222(17) 0.0187(18) 0.0028(14) 0.0043(14) 0.0005(14)
N(3) 0.0249(17) 0.0193(16) 0.0206(18) 0.0016(14) 0.0051(14) 0.0001(14)
N(4) 0.0262(17) 0.0184(16) 0.0203(18) 0.0004(14) 0.0033(14) 0.0000(13)
C(1) 0.025(2) 0.026(2) 0.025(3) -0.0024(18) 0.0063(17) -0.0004(17)
C(2) 0.030(3) 0.026(3) 0.031(3) 0.0039(19) 0.0040(18) 0.0012(18)
C(3) 0.036(3) 0.035(3) 0.025(3) 0.003(2) -0.0009(19) 0.0112(19)
C(4) 0.028(3) 0.039(3) 0.024(3) -0.000(2) -0.0032(18) -0.0023(19)
C(5) 0.030(2) 0.029(3) 0.025(3) 0.0004(18) -0.0002(17) -0.0047(17)
C(6) 0.0233(19) 0.020(2) 0.028(3) 0.0029(17) 0.0043(17) 0.0030(17)
C(7) 0.026(2) 0.028(3) 0.029(3) -0.0001(19) 0.0019(17) 0.0031(18)
C(8) 0.026(2) 0.040(3) 0.027(3) 0.006(2) 0.0090(18) 0.006(2)
C(9) 0.033(3) 0.040(3) 0.026(3) 0.017(2) 0.0058(18) -0.0015(19)
C(10) 0.033(3) 0.032(3) 0.022(3) 0.007(2) -0.0018(18) -0.0068(18)
C(11) 0.028(2) 0.022(2) 0.025(3) -0.0011(18) 0.0048(17) 0.0030(17)
C(12) 0.032(3) 0.029(3) 0.027(3) 0.0000(19) 0.0062(18) -0.0015(18)
C(13) 0.045(3) 0.042(3) 0.030(3) -0.003(3) 0.017(2) -0.001(2)
C(14) 0.062(3) 0.036(3) 0.036(3) 0.001(3) 0.018(3) 0.012(2)
C(15) 0.066(3) 0.025(3) 0.032(3) 0.002(3) 0.007(3) 0.0050(19)
C(16) 0.041(3) 0.033(3) 0.026(3) 0.005(2) 0.0058(19) 0.0012(19)
C(17) 0.042(3) 0.040(3) 0.052(3) 0.006(3) 0.024(3) 0.012(3)
C(18) 0.035(3) 0.027(3) 0.038(3) 0.010(2) 0.016(2) 0.0095(19)
C(19) 0.026(3) 0.030(3) 0.052(3) 0.002(2) 0.012(2) 0.003(3)
C(20) 0.024(3) 0.025(3) 0.047(3) -0.0021(19) 0.009(2) 0.002(2)
C(21) 0.032(3) 0.061(4) 0.054(4) -0.015(3) 0.012(3) -0.009(3)
C(22) 0.059(4) 0.036(3) 0.034(3) 0.014(3) -0.008(3) 0.000(3)
C(23) 0.039(3) 0.022(2) 0.031(3) -0.002(2) 0.003(2) -0.0005(18)
C(24) 0.035(3) 0.027(3) 0.034(3) 0.010(2) -0.000(2) 0.0020(19)
C(25) 0.032(3) 0.0167(19) 0.033(3) 0.0022(18) 0.0089(19) -0.0000(17)
C(26) 0.040(3) 0.026(3) 0.037(3) 0.006(2) 0.007(2) 0.0032(19)
C(27) 0.031(3) 0.051(3) 0.028(3) -0.004(3) 0.006(2) -0.003(3)
C(28) 0.0274(19) 0.024(2) 0.033(3) -0.004(2) 0.0085(17) -0.002(2)
C(29) 0.036(3) 0.042(3) 0.022(2) -0.014(3) 0.0081(17) -0.000(2)
C(30) 0.036(3) 0.025(3) 0.021(3) -0.0021(18) 0.0062(18) 0.0010(16)
C(31) 0.047(3) 0.055(3) 0.028(3) -0.019(3) 0.008(2) -0.006(3)

loop_
_atom_type_symbol
_atom_type_description
_atom_type_scat_dispersion_real
_atom_type_scat_dispersion_imag
_atom_type_scat_source
C C 0.003 0.002
;
International Tables for Crystallography
(1992, Vol. C, Tables 4.2.6.8 and 6.1.1.4)
;
H H 0.000 0.000
;
International Tables for Crystallography
(1992, Vol. C, Table 6.1.1.4)
;
O O 0.011 0.006
;
International Tables for Crystallography
(1992, Vol. C, Tables 4.2.6.8 and 6.1.1.4)
;
N N 0.006 0.003
;
International Tables for Crystallography
(1992, Vol. C, Tables 4.2.6.8 and 6.1.1.4)
;
F F 0.017 0.010
;
International Tables for Crystallography
(1992, Vol. C, Tables 4.2.6.8 and 6.1.1.4)
;
Tb Tb -0.172 4.154
;
International Tables for Crystallography
(1992, Vol. C, Tables 4.2.6.8 and 6.1.1.4)
;
Ni Ni 0.339 1.112
;
International Tables for Crystallography
(1992, Vol. C, Tables 4.2.6.8 and 6.1.1.4)
;

loop_
_geom_angle_atom_site_label_1
_geom_angle_atom_site_label_2
_geom_angle_atom_site_label_3
_geom_angle
_geom_angle_publ_flag
_geom_angle_site_symmetry_1
_geom_angle_site_symmetry_3
O(2) Tb(1) O(3) 72.68(10) yes . .
O(2) Tb(1) O(4) 73.86(9) yes . .
O(2) Tb(1) O(5) 117.11(10) yes . .
O(2) Tb(1) O(6) 142.32(8) yes . .
O(2) Tb(1) O(7) 144.30(8) yes . .
O(2) Tb(1) N(1) 77.95(10) yes . .
O(3) Tb(1) O(4) 115.08(9) yes . .
O(3) Tb(1) O(5) 76.77(9) yes . .
O(3) Tb(1) O(6) 143.50(10) yes . .
O(3) Tb(1) O(7) 78.27(10) yes . .
O(3) Tb(1) N(1) 75.52(9) yes . .
O(4) Tb(1) O(5) 71.67(9) yes . .
O(4) Tb(1) O(6) 78.05(9) yes . .
O(4) Tb(1) O(7) 138.95(9) yes . .
O(4) Tb(1) N(1) 144.44(10) yes . .
O(5) Tb(1) O(6) 75.82(9) yes . .
O(5) Tb(1) O(7) 74.58(10) yes . .
O(5) Tb(1) N(1) 142.21(9) yes . .
O(6) Tb(1) O(7) 71.55(8) yes . .
O(6) Tb(1) N(1) 114.55(10) yes . .
O(7) Tb(1) N(1) 75.02(10) yes . .
N(2) Ni(1) N(2) 180.00(17) yes . 3_555
N(2) Ni(1) N(3) 77.80(12) yes . .
N(2) Ni(1) N(3) 102.20(12) yes . 3_555
N(2) Ni(1) N(4) 90.46(12) yes . .
N(2) Ni(1) N(4) 89.54(12) yes . 3_555
N(2) Ni(1) N(3) 102.20(12) yes 3_555 .
N(2) Ni(1) N(3) 77.80(12) yes 3_555 3_555
N(2) Ni(1) N(4) 89.54(12) yes 3_555 .
N(2) Ni(1) N(4) 90.46(12) yes 3_555 3_555
N(3) Ni(1) N(3) 180.00(17) yes . 3_555
N(3) Ni(1) N(4) 87.38(12) yes . .
N(3) Ni(1) N(4) 92.62(12) yes . 3_555
N(3) Ni(1) N(4) 92.62(12) yes 3_555 .
N(3) Ni(1) N(4) 87.38(12) yes 3_555 3_555
N(4) Ni(1) N(4) 180.00(16) yes . 3_555
Tb(1) O(2) C(18) 133.9(3) yes . .
Tb(1) O(3) C(20) 133.4(3) yes . .
Tb(1) O(4) C(23) 133.7(3) yes . .
Tb(1) O(5) C(25) 131.9(3) yes . .
Tb(1) O(6) C(28) 134.0(2) yes . .
Tb(1) O(7) C(30) 136.8(3) yes . .
Tb(1) N(1) C(1) 125.1(3) yes . .
Tb(1) N(1) C(5) 116.1(3) yes . .
C(1) N(1) C(5) 116.4(3) yes . .
Ni(1) N(2) C(6) 113.4(3) yes . .
Ni(1) N(2) C(10) 127.8(3) yes . .
C(6) N(2) C(10) 118.2(3) yes . .
Ni(1) N(3) O(1) 122.5(2) yes . .
Ni(1) N(3) C(11) 116.7(3) yes . .
O(1) N(3) C(11) 118.4(3) yes . .
Ni(1) N(4) C(12) 122.7(3) yes . .
Ni(1) N(4) C(16) 120.1(3) yes . .
C(12) N(4) C(16) 117.2(4) yes . .
N(1) C(1) C(2) 121.8(4) yes . .
N(1) C(1) C(11) 119.4(3) yes . .
C(2) C(1) C(11) 118.7(4) yes . .
C(1) C(2) C(3) 120.5(4) yes . .
C(2) C(3) C(4) 118.5(4) yes . .
C(3) C(4) C(5) 118.3(4) yes . .
N(1) C(5) C(4) 124.4(4) yes . .
N(2) C(6) C(7) 121.7(4) yes . .
N(2) C(6) C(11) 115.7(3) yes . .
C(7) C(6) C(11) 122.6(4) yes . .
C(6) C(7) C(8) 118.9(4) yes . .
C(7) C(8) C(9) 119.2(4) yes . .
C(8) C(9) C(10) 119.1(4) yes . .
N(2) C(10) C(9) 122.8(4) yes . .
N(3) C(11) C(1) 126.2(4) yes . .
N(3) C(11) C(6) 113.5(3) yes . .
C(1) C(11) C(6) 119.8(3) yes . .
N(4) C(12) C(13) 123.0(4) yes . .
C(12) C(13) C(14) 118.8(5) yes . .
C(13) C(14) C(15) 119.2(5) yes . .
C(14) C(15) C(16) 118.5(4) yes . .
N(4) C(16) C(15) 123.3(4) yes . .
F(1) C(17) F(2) 106.6(4) yes . .
F(1) C(17) F(3) 107.2(4) yes . .
F(1) C(17) C(18) 111.4(4) yes . .
F(2) C(17) F(3) 107.0(4) yes . .
F(2) C(17) C(18) 110.3(4) yes . .
F(3) C(17) C(18) 113.9(4) yes . .
O(2) C(18) C(17) 113.8(4) yes . .
O(2) C(18) C(19) 127.7(5) yes . .
C(17) C(18) C(19) 118.6(4) yes . .
C(18) C(19) C(20) 122.2(4) yes . .
O(3) C(20) C(19) 127.2(4) yes . .
O(3) C(20) C(21) 114.7(4) yes . .
C(19) C(20) C(21) 118.1(4) yes . .
F(4) C(21) F(5) 109.0(4) yes . .
F(4) C(21) F(6) 105.8(4) yes . .
F(4) C(21) C(20) 111.9(4) yes . .
F(5) C(21) F(6) 107.4(5) yes . .
F(5) C(21) C(20) 111.2(4) yes . .
F(6) C(21) C(20) 111.3(4) yes . .
F(7) C(22) F(8) 107.2(5) yes . .
F(7) C(22) F(9) 106.7(4) yes . .
F(7) C(22) C(23) 110.2(4) yes . .
F(8) C(22) F(9) 107.2(4) yes . .
F(8) C(22) C(23) 111.6(4) yes . .
F(9) C(22) C(23) 113.6(4) yes . .
O(4) C(23) C(22) 114.6(4) yes . .
O(4) C(23) C(24) 126.3(4) yes . .
C(22) C(23) C(24) 119.0(4) yes . .
C(23) C(24) C(25) 121.8(4) yes . .
O(5) C(25) C(24) 127.7(4) yes . .
O(5) C(25) C(26) 113.1(4) yes . .
C(24) C(25) C(26) 119.2(4) yes . .
F(10) C(26) F(11) 106.5(4) yes . .
F(10) C(26) F(12) 106.6(4) yes . .
F(10) C(26) C(25) 110.4(4) yes . .
F(11) C(26) F(12) 107.2(4) yes . .
F(11) C(26) C(25) 111.9(4) yes . .
F(12) C(26) C(25) 113.7(4) yes . .
F(13) C(27) F(14) 107.0(4) yes . .
F(13) C(27) F(15) 107.6(4) yes . .
F(13) C(27) C(28) 110.0(4) yes . .
F(14) C(27) F(15) 106.9(4) yes . .
F(14) C(27) C(28) 111.7(4) yes . .
F(15) C(27) C(28) 113.3(4) yes . .
O(6) C(28) C(27) 114.1(4) yes . .
O(6) C(28) C(29) 128.5(4) yes . .
C(27) C(28) C(29) 117.4(4) yes . .
C(28) C(29) C(30) 120.9(4) yes . .
O(7) C(30) C(29) 127.9(4) yes . .
O(7) C(30) C(31) 115.2(4) yes . .
C(29) C(30) C(31) 116.9(4) yes . .
F(16) C(31) F(17) 106.2(4) yes . .
F(16) C(31) F(18) 110.4(4) yes . .
F(16) C(31) C(30) 114.5(4) yes . .
F(17) C(31) F(18) 104.5(4) yes . .
F(17) C(31) C(30) 107.7(4) yes . .
F(18) C(31) C(30) 112.8(4) yes . .
C(1) C(2) H(1) 119.732 no . .
C(3) C(2) H(1) 119.771 no . .
C(2) C(3) H(2) 120.754 no . .
C(4) C(3) H(2) 120.762 no . .
C(3) C(4) H(3) 120.847 no . .
C(5) C(4) H(3) 120.839 no . .
N(1) C(5) H(4) 117.787 no . .
C(4) C(5) H(4) 117.829 no . .
C(6) C(7) H(5) 120.574 no . .
C(8) C(7) H(5) 120.575 no . .
C(7) C(8) H(6) 120.394 no . .
C(9) C(8) H(6) 120.380 no . .
C(8) C(9) H(7) 120.430 no . .
C(10) C(9) H(7) 120.432 no . .
N(2) C(10) H(8) 118.597 no . .
C(9) C(10) H(8) 118.621 no . .
N(4) C(12) H(9) 118.508 no . .
C(13) C(12) H(9) 118.513 no . .
C(12) C(13) H(10) 120.616 no . .
C(14) C(13) H(10) 120.624 no . .
C(13) C(14) H(11) 120.396 no . .
C(15) C(14) H(11) 120.386 no . .
C(14) C(15) H(12) 120.747 no . .
C(16) C(15) H(12) 120.704 no . .
N(4) C(16) H(13) 118.342 no . .
C(15) C(16) H(13) 118.387 no . .
C(18) C(19) H(14) 118.873 no . .
C(20) C(19) H(14) 118.889 no . .
C(23) C(24) H(15) 119.079 no . .
C(25) C(24) H(15) 119.092 no . .
C(28) C(29) H(16) 119.556 no . .
C(30) C(29) H(16) 119.571 no . .

loop_
_geom_bond_atom_site_label_1
_geom_bond_atom_site_label_2
_geom_bond_distance
_geom_bond_publ_flag
_geom_bond_site_symmetry_2
Tb(1) O(2) 2.361(3) yes .
Tb(1) O(3) 2.362(3) yes .
Tb(1) O(4) 2.377(3) yes .
Tb(1) O(5) 2.362(3) yes .
Tb(1) O(6) 2.417(3) yes .
Tb(1) O(7) 2.359(3) yes .
Tb(1) N(1) 2.588(3) yes .
Ni(1) N(2) 2.101(3) yes .
Ni(1) N(2) 2.101(3) yes 3_555
Ni(1) N(3) 2.080(3) yes .
Ni(1) N(3) 2.080(3) yes 3_555
Ni(1) N(4) 2.098(3) yes .
Ni(1) N(4) 2.098(3) yes 3_555
F(1) C(17) 1.338(6) yes .
F(2) C(17) 1.342(6) yes .
F(3) C(17) 1.330(6) yes .
F(4) C(21) 1.333(6) yes .
F(5) C(21) 1.322(6) yes .
F(6) C(21) 1.337(6) yes .
F(7) C(22) 1.322(6) yes .
F(8) C(22) 1.319(6) yes .
F(9) C(22) 1.331(6) yes .
F(10) C(26) 1.339(5) yes .
F(11) C(26) 1.327(6) yes .
F(12) C(26) 1.338(5) yes .
F(13) C(27) 1.328(6) yes .
F(14) C(27) 1.322(5) yes .
F(15) C(27) 1.326(6) yes .
F(16) C(31) 1.300(6) yes .
F(17) C(31) 1.365(7) yes .
F(18) C(31) 1.309(5) yes .
O(1) N(3) 1.330(4) yes .
O(2) C(18) 1.249(5) yes .
O(3) C(20) 1.254(5) yes .
O(4) C(23) 1.258(5) yes .
O(5) C(25) 1.253(5) yes .
O(6) C(28) 1.250(5) yes .
O(7) C(30) 1.243(5) yes .
N(1) C(1) 1.362(5) yes .
N(1) C(5) 1.347(5) yes .
N(2) C(6) 1.354(5) yes .
N(2) C(10) 1.334(5) yes .
N(3) C(11) 1.306(5) yes .
N(4) C(12) 1.345(6) yes .
N(4) C(16) 1.327(5) yes .
C(1) C(2) 1.378(5) yes .
C(1) C(11) 1.492(5) yes .
C(2) C(3) 1.382(6) yes .
C(3) C(4) 1.373(6) yes .
C(4) C(5) 1.383(6) yes .
C(6) C(7) 1.391(5) yes .
C(6) C(11) 1.485(6) yes .
C(7) C(8) 1.389(6) yes .
C(8) C(9) 1.362(6) yes .
C(9) C(10) 1.388(6) yes .
C(12) C(13) 1.378(6) yes .
C(13) C(14) 1.367(6) yes .
C(14) C(15) 1.373(7) yes .
C(15) C(16) 1.383(6) yes .
C(17) C(18) 1.523(7) yes .
C(18) C(19) 1.387(6) yes .
C(19) C(20) 1.381(7) yes .
C(20) C(21) 1.531(6) yes .
C(22) C(23) 1.524(6) yes .
C(23) C(24) 1.394(6) yes .
C(24) C(25) 1.372(6) yes .
C(25) C(26) 1.523(6) yes .
C(27) C(28) 1.541(6) yes .
C(28) C(29) 1.388(6) yes .
C(29) C(30) 1.389(6) yes .
C(30) C(31) 1.531(6) yes .
C(2) H(1) 0.930 no .
C(3) H(2) 0.930 no .
C(4) H(3) 0.930 no .
C(5) H(4) 0.930 no .
C(7) H(5) 0.930 no .
C(8) H(6) 0.930 no .
C(9) H(7) 0.930 no .
C(10) H(8) 0.930 no .
C(12) H(9) 0.930 no .
C(13) H(10) 0.930 no .
C(14) H(11) 0.930 no .
C(15) H(12) 0.930 no .
C(16) H(13) 0.930 no .
C(19) H(14) 0.930 no .
C(24) H(15) 0.930 no .
C(29) H(16) 0.930 no .

loop_
_geom_contact_atom_site_label_1
_geom_contact_atom_site_label_2
_geom_contact_distance
_geom_contact_publ_flag
_geom_contact_site_symmetry_2
Tb(1) N(3) 3.278(3) no .
Ni(1) O(1) 3.012(3) no 3_555
Ni(1) C(6) 2.917(4) no 3_555
Ni(1) C(10) 3.103(4) no 3_555
Ni(1) C(11) 2.911(4) no 3_555
Ni(1) C(12) 3.042(4) no 3_555
Ni(1) C(16) 2.993(4) no 3_555
F(1) O(2) 2.732(4) no .
F(1) C(6) 3.573(5) no .
F(1) C(15) 3.581(5) no 3_555
F(1) C(16) 3.454(5) no 3_555
F(1) C(19) 3.462(5) no .
F(2) O(2) 2.810(4) no .
F(2) C(14) 3.564(5) no 3_555
F(2) C(15) 3.106(5) no 3_555
F(2) C(19) 3.379(6) no .
F(3) O(2) 3.483(4) no .
F(3) C(19) 2.728(6) no .
F(4) O(3) 3.437(4) no .
F(4) C(19) 2.751(5) no .
F(5) O(3) 3.010(4) no .
F(5) C(19) 3.193(6) no .
F(6) O(3) 2.634(4) no .
F(6) C(19) 3.566(6) no .
F(7) O(4) 2.908(4) no .
F(7) C(24) 3.263(6) no .
F(8) O(4) 2.674(4) no .
F(8) C(9) 3.442(6) no 3_555
F(8) C(10) 3.317(5) no 3_555
F(8) C(15) 3.563(6) no 3_555
F(8) C(16) 3.405(6) no 3_555
F(8) C(24) 3.535(5) no .
F(9) O(4) 3.484(4) no .
F(9) C(24) 2.763(5) no .
F(10) O(5) 2.835(4) no .
F(10) C(24) 3.328(5) no .
F(11) F(17) 3.529(4) no .
F(11) O(5) 2.700(4) no .
F(11) C(24) 3.487(5) no .
F(12) O(5) 3.484(4) no .
F(12) C(24) 2.740(5) no .
F(13) O(6) 2.887(4) no .
F(13) C(9) 3.503(5) no 3_555
F(13) C(10) 3.596(5) no 3_555
F(13) C(12) 3.537(5) no .
F(13) C(29) 3.294(5) no .
F(14) O(6) 2.698(4) no .
F(14) C(9) 3.340(5) no 3_555
F(14) C(29) 3.510(4) no .
F(15) O(6) 3.481(4) no .
F(15) C(29) 2.724(5) no .
F(16) O(7) 3.429(4) no .
F(16) C(29) 2.775(5) no .
F(17) O(7) 3.020(4) no .
F(17) C(29) 3.107(5) no .
F(18) O(7) 2.615(4) no .
F(18) C(29) 3.590(5) no .
O(1) O(2) 3.042(4) no .
O(1) O(4) 3.110(4) no .
O(1) O(6) 2.666(4) no .
O(1) N(1) 2.793(4) no .
O(1) N(2) 3.378(4) no 3_555
O(1) N(4) 3.482(4) no .
O(1) C(1) 2.826(4) no .
O(1) C(6) 3.581(5) no .
O(1) C(10) 3.094(5) no 3_555
O(1) C(12) 3.218(5) no .
O(2) N(3) 3.218(4) no .
O(2) C(11) 3.392(5) no .
O(2) C(16) 3.497(5) no 3_555
O(2) C(20) 2.894(5) no .
O(3) C(5) 3.141(5) no .
O(3) C(18) 2.883(6) no .
O(4) C(25) 2.873(5) no .
O(5) C(23) 2.879(5) no .
O(5) C(30) 3.505(5) no .
O(6) C(10) 3.530(5) no 3_555
O(6) C(23) 3.426(5) no .
O(6) C(24) 3.492(5) no .
O(6) C(25) 3.252(5) no .
O(6) C(30) 2.886(5) no .
O(7) C(5) 2.922(5) no .
O(7) C(28) 2.874(5) no .
N(1) N(3) 3.035(4) no .
N(1) C(3) 2.797(5) no .
N(1) C(18) 3.534(6) no .
N(1) C(20) 3.415(5) no .
N(2) C(8) 2.774(5) no .
N(2) C(12) 3.302(5) no 3_555
N(2) C(16) 3.260(6) no .
N(3) C(10) 3.502(5) no 3_555
N(3) C(12) 3.131(5) no .
N(3) C(16) 3.261(5) no 3_555
N(4) C(6) 3.595(5) no .
N(4) C(6) 3.591(5) no 3_555
N(4) C(11) 3.417(5) no .
N(4) C(14) 2.769(6) no .
C(1) C(4) 2.736(6) no .
C(1) C(7) 3.034(6) no .
C(2) C(5) 2.688(6) no .
C(2) C(6) 2.996(6) no .
C(2) C(7) 3.049(6) no .
C(5) C(20) 3.458(6) no .
C(6) C(9) 2.726(6) no .
C(7) C(10) 2.717(5) no .
C(10) C(12) 3.473(6) no 3_555
C(12) C(15) 2.701(6) no .
C(13) C(16) 2.702(7) no .
F(1) C(8) 3.376(5) no 3_655
F(1) C(9) 3.417(5) no 3_655
F(2) F(10) 3.317(4) no 3_565
F(2) F(12) 3.052(4) no 3_565
F(2) F(16) 3.525(5) no 4_554
F(2) C(24) 3.412(5) no 3_565
F(2) C(26) 3.538(5) no 3_565
F(3) F(9) 3.142(5) no 1_655
F(3) F(14) 3.064(4) no 1_655
F(3) C(9) 3.475(5) no 3_655
F(4) F(11) 2.852(4) no 1_655
F(4) F(12) 2.980(5) no 1_655
F(4) C(13) 3.487(5) no 2_555
F(4) C(26) 3.447(6) no 1_655
F(5) F(9) 3.409(5) no 3_565
F(5) F(12) 3.467(5) no 1_655
F(5) C(3) 3.408(6) no 2_555
F(5) C(4) 3.340(6) no 2_555
F(6) C(2) 3.075(5) no 2_555
F(6) C(3) 3.237(5) no 2_555
F(6) C(13) 3.248(5) no 2_555
F(6) C(14) 3.562(5) no 2_555
F(7) O(3) 3.586(4) no 3_565
F(7) C(20) 3.566(5) no 3_565
F(8) F(18) 2.907(4) no 4_454
F(9) F(3) 3.142(5) no 1_455
F(9) F(5) 3.409(5) no 3_565
F(9) C(19) 3.447(5) no 3_565
F(10) F(2) 3.317(4) no 3_565
F(10) F(15) 3.109(4) no 2_455
F(10) C(3) 3.397(5) no 2_555
F(10) C(4) 3.378(5) no 2_555
F(10) C(14) 3.139(5) no 1_565
F(10) C(15) 3.266(5) no 1_565
F(11) F(4) 2.852(4) no 1_455
F(11) F(15) 3.538(4) no 2_455
F(12) F(2) 3.052(4) no 3_565
F(12) F(4) 2.980(5) no 1_455
F(12) F(5) 3.467(5) no 1_455
F(12) F(16) 3.049(5) no 2_455
F(13) F(17) 3.575(5) no 2_445
F(13) C(7) 3.481(5) no 1_455
F(14) F(3) 3.064(4) no 1_455
F(14) C(17) 3.576(5) no 1_455
F(14) C(18) 3.598(5) no 1_455
F(14) C(19) 3.248(5) no 1_455
F(15) F(10) 3.109(4) no 2_445
F(15) F(11) 3.538(4) no 2_445
F(15) C(3) 3.341(5) no 1_455
F(15) C(4) 3.265(5) no 1_455
F(15) C(5) 3.575(5) no 1_455
F(16) F(2) 3.525(5) no 4_455
F(16) F(12) 3.049(5) no 2_445
F(17) F(13) 3.575(5) no 2_455
F(17) C(2) 3.534(5) no 2_555
F(17) C(7) 3.167(5) no 2_555
F(17) C(8) 3.124(5) no 2_555
F(18) F(8) 2.907(4) no 4_555
O(3) F(7) 3.586(4) no 3_565
O(3) C(3) 3.419(5) no 2_555
O(5) C(3) 3.567(5) no 2_555
C(2) F(6) 3.075(5) no 2_545
C(2) F(17) 3.534(5) no 2_545
C(3) F(5) 3.408(6) no 2_545
C(3) F(6) 3.237(5) no 2_545
C(3) F(10) 3.397(5) no 2_545
C(3) F(15) 3.341(5) no 1_655
C(3) O(3) 3.419(5) no 2_545
C(3) O(5) 3.567(5) no 2_545
C(4) F(5) 3.340(6) no 2_545
C(4) F(10) 3.378(5) no 2_545
C(4) F(15) 3.265(5) no 1_655
C(5) F(15) 3.575(5) no 1_655
C(7) F(13) 3.481(5) no 1_655
C(7) F(17) 3.167(5) no 2_545
C(8) F(1) 3.376(5) no 3_655
C(8) F(17) 3.124(5) no 2_545
C(8) C(8) 3.329(6) no 3_655
C(9) F(1) 3.417(5) no 3_655
C(9) F(3) 3.475(5) no 3_655
C(13) F(4) 3.487(5) no 2_545
C(13) F(6) 3.248(5) no 2_545
C(14) F(6) 3.562(5) no 2_545
C(14) F(10) 3.139(5) no 1_545
C(15) F(10) 3.266(5) no 1_545
C(17) F(14) 3.576(5) no 1_655
C(18) F(14) 3.598(5) no 1_655
C(19) F(9) 3.447(5) no 3_565
C(19) F(14) 3.248(5) no 1_655
C(20) F(7) 3.566(5) no 3_565
C(24) F(2) 3.412(5) no 3_565
C(26) F(2) 3.538(5) no 3_565
C(26) F(4) 3.447(6) no 1_455
Tb(1) H(4) 3.3137 no .
Ni(1) H(8) 3.1884 no .
Ni(1) H(8) 3.1884 no 3_555
Ni(1) H(9) 3.0721 no .
Ni(1) H(9) 3.0721 no 3_555
Ni(1) H(13) 2.9927 no .
Ni(1) H(13) 2.9927 no 3_555
F(2) H(12) 2.9307 no 3_555
F(2) H(14) 3.5394 no .
F(3) H(14) 2.3636 no .
F(4) H(14) 2.4358 no .
F(5) H(14) 3.2208 no .
F(6) H(4) 2.8659 no .
F(7) H(12) 3.1014 no 3_555
F(7) H(15) 3.4191 no .
F(8) H(7) 3.4912 no 3_555
F(8) H(8) 3.2852 no 3_555
F(8) H(12) 3.1951 no 3_555
F(8) H(13) 2.8782 no 3_555
F(9) H(15) 2.4222 no .
F(10) H(15) 3.4618 no .
F(12) H(15) 2.3838 no .
F(13) H(7) 3.2092 no 3_555
F(13) H(8) 3.3531 no 3_555
F(13) H(9) 2.8911 no .
F(13) H(10) 3.1495 no .
F(13) H(16) 3.3947 no .
F(14) H(7) 2.5625 no 3_555
F(14) H(8) 3.5620 no 3_555
F(15) H(16) 2.3710 no .
F(16) H(16) 2.4577 no .
F(17) H(16) 3.1637 no .
F(18) H(4) 3.0683 no .
O(1) H(8) 2.3254 no 3_555
O(1) H(9) 2.5489 no .
O(1) H(13) 2.9943 no 3_555
O(2) H(13) 3.0369 no 3_555
O(2) H(14) 3.1624 no .
O(3) H(4) 2.6051 no .
O(3) H(14) 3.1597 no .
O(4) H(8) 3.0151 no 3_555
O(4) H(13) 2.7525 no 3_555
O(4) H(15) 3.1660 no .
O(5) H(15) 3.1569 no .
O(6) H(8) 2.6932 no 3_555
O(6) H(9) 3.4697 no .
O(6) H(16) 3.1754 no .
O(7) H(4) 2.5200 no .
O(7) H(16) 3.1649 no .
N(1) H(1) 3.2236 no .
N(1) H(3) 3.2426 no .
N(2) H(5) 3.2319 no .
N(2) H(7) 3.2191 no .
N(2) H(9) 3.0069 no 3_555
N(2) H(13) 2.9703 no .
N(3) H(8) 3.0016 no 3_555
N(3) H(9) 2.8025 no .
N(3) H(13) 2.8626 no 3_555
N(4) H(10) 3.2241 no .
N(4) H(12) 3.2142 no .
C(1) H(2) 3.2375 no .
C(1) H(4) 3.1410 no .
C(1) H(5) 2.7666 no .
C(2) H(3) 3.2167 no .
C(2) H(5) 2.6883 no .
C(3) H(4) 3.1967 no .
C(4) H(1) 3.2093 no .
C(5) H(2) 3.2156 no .
C(6) H(1) 2.6967 no .
C(6) H(6) 3.2388 no .
C(6) H(8) 3.1453 no .
C(7) H(1) 2.6607 no .
C(7) H(7) 3.2199 no .
C(8) H(8) 3.2032 no .
C(9) H(5) 3.2168 no .
C(10) H(6) 3.2175 no .
C(10) H(9) 2.8667 no 3_555
C(10) H(13) 3.1283 no .
C(11) H(1) 2.6044 no .
C(11) H(5) 2.7037 no .
C(11) H(9) 3.5913 no .
C(12) H(8) 3.3962 no 3_555
C(12) H(11) 3.2086 no .
C(12) H(13) 3.1206 no .
C(13) H(12) 3.2094 no .
C(14) H(9) 3.1959 no .
C(14) H(13) 3.2024 no .
C(15) H(10) 3.2095 no .
C(16) H(9) 3.1189 no .
C(16) H(11) 3.2156 no .
C(17) H(14) 2.6183 no .
C(20) H(4) 3.0256 no .
C(21) H(4) 3.4341 no .
C(21) H(14) 2.6065 no .
C(22) H(15) 2.6467 no .
C(23) H(8) 3.5429 no 3_555
C(26) H(15) 2.6195 no .
C(27) H(7) 3.3887 no 3_555
C(27) H(16) 2.6173 no .
C(28) H(8) 3.5819 no 3_555
C(30) H(4) 3.4629 no .
C(31) H(16) 2.6043 no .
H(1) H(2) 2.3193 no .
H(1) H(5) 2.4901 no .
H(2) H(3) 2.3258 no .
H(3) H(4) 2.2940 no .
H(5) H(6) 2.3330 no .
H(6) H(7) 2.3039 no .
H(7) H(8) 2.3048 no .
H(8) H(9) 2.6288 no 3_555
H(8) H(13) 2.8834 no .
H(9) H(10) 2.2957 no .
H(10) H(11) 2.3116 no .
H(11) H(12) 2.3190 no .
H(12) H(13) 2.3001 no .
F(1) H(6) 2.7339 no 3_655
F(1) H(7) 2.8196 no 3_655
F(2) H(15) 2.9185 no 3_565
F(3) H(7) 2.6603 no 3_655
F(3) H(15) 3.3530 no 1_655
F(4) H(10) 2.9325 no 2_555
F(5) H(3) 3.5236 no 2_555
F(6) H(1) 3.0791 no 2_555
F(6) H(2) 3.3494 no 2_555
F(6) H(10) 3.2302 no 2_555
F(7) H(3) 3.4338 no 4_454
F(9) H(14) 3.3556 no 3_565
F(10) H(2) 2.9887 no 2_555
F(10) H(3) 2.9367 no 2_555
F(10) H(11) 2.5001 no 1_565
F(10) H(12) 2.7632 no 1_565
F(10) H(16) 2.9498 no 2_455
F(11) H(2) 3.3195 no 2_555
F(11) H(10) 3.2689 no 2_455
F(11) H(16) 3.5110 no 2_455
F(12) H(14) 3.3724 no 1_455
F(12) H(16) 3.3322 no 2_455
F(13) H(5) 2.6640 no 1_455
F(13) H(6) 3.4869 no 1_455
F(14) H(5) 3.2087 no 1_455
F(14) H(14) 2.8391 no 1_455
F(15) H(3) 3.5048 no 1_455
F(15) H(5) 3.4787 no 1_455
F(15) H(11) 2.9944 no 2_455
F(16) H(6) 3.5642 no 2_555
F(16) H(11) 3.5276 no 2_455
F(17) H(1) 2.8545 no 2_555
F(17) H(5) 2.9906 no 2_555
F(17) H(6) 2.8969 no 2_555
F(17) H(10) 3.1377 no 2_455
F(18) H(1) 2.8072 no 2_555
O(3) H(2) 2.8446 no 2_555
O(5) H(2) 2.6576 no 2_555
O(7) H(2) 3.3622 no 2_555
C(4) H(11) 3.5089 no 2_555
C(4) H(12) 3.5201 no 2_555
C(7) H(6) 3.4695 no 3_655
C(8) H(6) 3.2005 no 3_655
C(9) H(6) 3.4916 no 3_655
C(14) H(3) 3.2490 no 2_545
C(14) H(16) 3.4179 no 2_445
C(15) H(3) 3.0610 no 2_545
C(17) H(7) 3.2960 no 3_655
C(25) H(2) 3.4703 no 2_555
C(26) H(2) 3.4341 no 2_555
C(26) H(16) 3.5149 no 2_455
C(27) H(5) 3.3361 no 1_455
C(29) H(11) 3.4252 no 2_455
C(31) H(1) 3.3752 no 2_555
H(1) F(6) 3.0791 no 2_545
H(1) F(17) 2.8545 no 2_545
H(1) F(18) 2.8072 no 2_545
H(1) C(31) 3.3752 no 2_545
H(2) F(6) 3.3494 no 2_545
H(2) F(10) 2.9887 no 2_545
H(2) F(11) 3.3195 no 2_545
H(2) O(3) 2.8446 no 2_545
H(2) O(5) 2.6576 no 2_545
H(2) O(7) 3.3622 no 2_545
H(2) C(25) 3.4703 no 2_545
H(2) C(26) 3.4341 no 2_545
H(3) F(5) 3.5236 no 2_545
H(3) F(7) 3.4338 no 4_555
H(3) F(10) 2.9367 no 2_545
H(3) F(15) 3.5048 no 1_655
H(3) C(14) 3.2490 no 2_555
H(3) C(15) 3.0610 no 2_555
H(3) H(11) 2.9566 no 2_555
H(3) H(12) 2.6066 no 2_555
H(5) F(13) 2.6640 no 1_655
H(5) F(14) 3.2087 no 1_655
H(5) F(15) 3.4787 no 1_655
H(5) F(17) 2.9906 no 2_545
H(5) C(27) 3.3361 no 1_655
H(5) H(7) 3.4889 no 3_655
H(6) F(1) 2.7339 no 3_655
H(6) F(13) 3.4869 no 1_655
H(6) F(16) 3.5642 no 2_545
H(6) F(17) 2.8969 no 2_545
H(6) C(7) 3.4695 no 3_655
H(6) C(8) 3.2005 no 3_655
H(6) C(9) 3.4916 no 3_655
H(6) H(6) 3.3370 no 3_655
H(7) F(1) 2.8196 no 3_655
H(7) F(3) 2.6603 no 3_655
H(7) C(17) 3.2960 no 3_655
H(7) H(5) 3.4889 no 3_655
H(10) F(4) 2.9325 no 2_545
H(10) F(6) 3.2302 no 2_545
H(10) F(11) 3.2689 no 2_445
H(10) F(17) 3.1377 no 2_445
H(11) F(10) 2.5001 no 1_545
H(11) F(15) 2.9944 no 2_445
H(11) F(16) 3.5276 no 2_445
H(11) C(4) 3.5089 no 2_545
H(11) C(29) 3.4252 no 2_445
H(11) H(3) 2.9566 no 2_545
H(11) H(16) 2.6213 no 2_445
H(12) F(10) 2.7632 no 1_545
H(12) C(4) 3.5201 no 2_545
H(12) H(3) 2.6066 no 2_545
H(14) F(9) 3.3556 no 3_565
H(14) F(12) 3.3724 no 1_655
H(14) F(14) 2.8391 no 1_655
H(14) H(15) 3.4989 no 1_655
H(15) F(2) 2.9185 no 3_565
H(15) F(3) 3.3530 no 1_455
H(15) H(14) 3.4989 no 1_455
H(16) F(10) 2.9498 no 2_445
H(16) F(11) 3.5110 no 2_445
H(16) F(12) 3.3322 no 2_445
H(16) C(14) 3.4179 no 2_455
H(16) C(26) 3.5149 no 2_445
H(16) H(11) 2.6213 no 2_455

loop_
_geom_torsion_atom_site_label_1
_geom_torsion_atom_site_label_2
_geom_torsion_atom_site_label_3
_geom_torsion_atom_site_label_4
_geom_torsion
_geom_torsion_publ_flag
_geom_torsion_site_symmetry_1
_geom_torsion_site_symmetry_3
_geom_torsion_site_symmetry_4
O(2) Tb(1) O(3) C(20) -18.8(3) no . . .
O(3) Tb(1) O(2) C(18) 13.5(3) no . . .
O(2) Tb(1) O(4) C(23) -146.5(3) no . . .
O(4) Tb(1) O(2) C(18) 137.1(3) no . . .
O(2) Tb(1) O(5) C(25) 88.1(3) no . . .
O(5) Tb(1) O(2) C(18) 78.1(3) no . . .
O(2) Tb(1) O(6) C(28) 159.01(19) no . . .
O(6) Tb(1) O(2) C(18) -179.59(18) no . . .
O(2) Tb(1) O(7) C(30) -163.4(2) no . . .
O(7) Tb(1) O(2) C(18) -23.4(4) no . . .
O(2) Tb(1) N(1) C(1) -73.1(3) no . . .
O(2) Tb(1) N(1) C(5) 125.4(2) no . . .
N(1) Tb(1) O(2) C(18) -64.9(3) no . . .
O(3) Tb(1) O(4) C(23) -85.1(3) no . . .
O(4) Tb(1) O(3) C(20) -81.0(3) no . . .
O(3) Tb(1) O(5) C(25) 150.4(3) no . . .
O(5) Tb(1) O(3) C(20) -143.1(3) no . . .
O(3) Tb(1) O(6) C(28) -42.4(3) no . . .
O(6) Tb(1) O(3) C(20) 174.67(17) no . . .
O(3) Tb(1) O(7) C(30) 160.7(3) no . . .
O(7) Tb(1) O(3) C(20) 140.2(3) no . . .
O(3) Tb(1) N(1) C(1) -148.0(3) no . . .
O(3) Tb(1) N(1) C(5) 50.4(2) no . . .
N(1) Tb(1) O(3) C(20) 62.8(3) no . . .
O(4) Tb(1) O(5) C(25) 28.0(3) no . . .
O(5) Tb(1) O(4) C(23) -20.0(3) no . . .
O(4) Tb(1) O(6) C(28) -158.6(3) no . . .
O(6) Tb(1) O(4) C(23) 58.8(3) no . . .
O(4) Tb(1) O(7) C(30) 45.8(4) no . . .
O(7) Tb(1) O(4) C(23) 16.2(3) no . . .
O(4) Tb(1) N(1) C(1) -35.0(4) no . . .
O(4) Tb(1) N(1) C(5) 163.43(15) no . . .
N(1) Tb(1) O(4) C(23) 174.57(18) no . . .
O(5) Tb(1) O(6) C(28) -84.8(3) no . . .
O(6) Tb(1) O(5) C(25) -53.9(3) no . . .
O(5) Tb(1) O(7) C(30) 81.4(3) no . . .
O(7) Tb(1) O(5) C(25) -128.3(3) no . . .
O(5) Tb(1) N(1) C(1) 167.91(18) no . . .
O(5) Tb(1) N(1) C(5) 6.3(3) no . . .
N(1) Tb(1) O(5) C(25) -165.81(19) no . . .
O(6) Tb(1) O(7) C(30) 1.5(3) no . . .
O(7) Tb(1) O(6) C(28) -6.6(2) no . . .
O(6) Tb(1) N(1) C(1) 69.3(3) no . . .
O(6) Tb(1) N(1) C(5) -92.2(2) no . . .
N(1) Tb(1) O(6) C(28) 56.5(3) no . . .
O(7) Tb(1) N(1) C(1) 130.5(3) no . . .
O(7) Tb(1) N(1) C(5) -31.08(19) no . . .
N(1) Tb(1) O(7) C(30) -121.4(3) no . . .
N(2) Ni(1) N(3) O(1) -171.1(3) no . . .
N(2) Ni(1) N(3) C(11) -9.1(2) no . . .
N(3) Ni(1) N(2) C(6) -1.93(19) no . . .
N(3) Ni(1) N(2) C(10) -172.8(3) no . . .
N(2) Ni(1) N(3) O(1) -8.9(3) no . 3_555 3_555
N(2) Ni(1) N(3) C(11) -170.9(2) no . 3_555 3_555
N(3) Ni(1) N(2) C(6) 178.07(19) no 3_555 . .
N(3) Ni(1) N(2) C(10) 7.2(3) no 3_555 . .
N(2) Ni(1) N(4) C(12) 124.1(2) no . . .
N(2) Ni(1) N(4) C(16) -54.0(2) no . . .
N(4) Ni(1) N(2) C(6) -89.1(2) no . . .
N(4) Ni(1) N(2) C(10) 100.0(3) no . . .
N(2) Ni(1) N(4) C(12) 55.9(2) no . 3_555 3_555
N(2) Ni(1) N(4) C(16) -126.0(2) no . 3_555 3_555
N(4) Ni(1) N(2) C(6) 90.9(2) no 3_555 . .
N(4) Ni(1) N(2) C(10) -80.0(3) no 3_555 . .
N(2) Ni(1) N(3) O(1) 8.9(3) no 3_555 . .
N(2) Ni(1) N(3) C(11) 170.9(2) no 3_555 . .
N(3) Ni(1) N(2) C(6) -178.07(19) no . 3_555 3_555
N(3) Ni(1) N(2) C(10) -7.2(3) no . 3_555 3_555
N(2) Ni(1) N(3) O(1) 171.1(3) no 3_555 3_555 3_555
N(2) Ni(1) N(3) C(11) 9.1(2) no 3_555 3_555 3_555
N(3) Ni(1) N(2) C(6) 1.93(19) no 3_555 3_555 3_555
N(3) Ni(1) N(2) C(10) 172.8(3) no 3_555 3_555 3_555
N(2) Ni(1) N(4) C(12) -55.9(2) no 3_555 . .
N(2) Ni(1) N(4) C(16) 126.0(2) no 3_555 . .
N(4) Ni(1) N(2) C(6) -90.9(2) no . 3_555 3_555
N(4) Ni(1) N(2) C(10) 80.0(3) no . 3_555 3_555
N(2) Ni(1) N(4) C(12) -124.1(2) no 3_555 3_555 3_555
N(2) Ni(1) N(4) C(16) 54.0(2) no 3_555 3_555 3_555
N(4) Ni(1) N(2) C(6) 89.1(2) no 3_555 3_555 3_555
N(4) Ni(1) N(2) C(10) -100.0(3) no 3_555 3_555 3_555
N(3) Ni(1) N(4) C(12) 46.4(2) no . . .
N(3) Ni(1) N(4) C(16) -131.7(2) no . . .
N(4) Ni(1) N(3) O(1) -80.1(3) no . . .
N(4) Ni(1) N(3) C(11) 81.9(3) no . . .
N(3) Ni(1) N(4) C(12) 133.6(2) no . 3_555 3_555
N(3) Ni(1) N(4) C(16) -48.3(2) no . 3_555 3_555
N(4) Ni(1) N(3) O(1) 99.9(3) no 3_555 . .
N(4) Ni(1) N(3) C(11) -98.1(3) no 3_555 . .
N(3) Ni(1) N(4) C(12) -133.6(2) no 3_555 . .
N(3) Ni(1) N(4) C(16) 48.3(2) no 3_555 . .
N(4) Ni(1) N(3) O(1) -99.9(3) no . 3_555 3_555
N(4) Ni(1) N(3) C(11) 98.1(3) no . 3_555 3_555
N(3) Ni(1) N(4) C(12) -46.4(2) no 3_555 3_555 3_555
N(3) Ni(1) N(4) C(16) 131.7(2) no 3_555 3_555 3_555
N(4) Ni(1) N(3) O(1) 80.1(3) no 3_555 3_555 3_555
N(4) Ni(1) N(3) C(11) -81.9(3) no 3_555 3_555 3_555
Tb(1) O(2) C(18) C(17) 172.64(18) no . . .
Tb(1) O(2) C(18) C(19) -6.6(6) no . . .
Tb(1) O(3) C(20) C(19) 17.6(6) no . . .
Tb(1) O(3) C(20) C(21) -163.88(18) no . . .
Tb(1) O(4) C(23) C(22) -174.59(17) no . . .
Tb(1) O(4) C(23) C(24) 8.3(6) no . . .
Tb(1) O(5) C(25) C(24) -25.5(6) no . . .
Tb(1) O(5) C(25) C(26) 156.23(19) no . . .
Tb(1) O(6) C(28) C(27) -172.04(16) no . . .
Tb(1) O(6) C(28) C(29) 7.3(6) no . . .
Tb(1) O(7) C(30) C(29) 3.4(6) no . . .
Tb(1) O(7) C(30) C(31) -173.51(19) no . . .
Tb(1) N(1) C(1) C(2) -157.5(3) no . . .
Tb(1) N(1) C(1) C(11) 18.8(5) no . . .
Tb(1) N(1) C(5) C(4) 160.6(3) no . . .
C(1) N(1) C(5) C(4) -2.6(6) no . . .
C(5) N(1) C(1) C(2) 4.0(6) no . . .
C(5) N(1) C(1) C(11) -179.6(3) no . . .
Ni(1) N(2) C(6) C(7) -167.7(3) no . . .
Ni(1) N(2) C(6) C(11) 11.4(4) no . . .
Ni(1) N(2) C(10) C(9) 168.7(3) no . . .
C(6) N(2) C(10) C(9) -1.7(6) no . . .
C(10) N(2) C(6) C(7) 4.1(6) no . . .
C(10) N(2) C(6) C(11) -176.8(3) no . . .
Ni(1) N(3) C(11) C(1) -155.5(3) no . . .
Ni(1) N(3) C(11) C(6) 17.4(4) no . . .
O(1) N(3) C(11) C(1) 7.3(6) no . . .
O(1) N(3) C(11) C(6) -179.8(3) no . . .
Ni(1) N(4) C(12) C(13) -177.2(2) no . . .
Ni(1) N(4) C(16) C(15) 176.6(3) no . . .
C(12) N(4) C(16) C(15) -1.6(5) no . . .
C(16) N(4) C(12) C(13) 0.9(5) no . . .
N(1) C(1) C(2) C(3) -2.8(6) no . . .
N(1) C(1) C(11) N(3) -40.1(6) no . . .
N(1) C(1) C(11) C(6) 147.4(4) no . . .
C(2) C(1) C(11) N(3) 136.4(4) no . . .
C(2) C(1) C(11) C(6) -36.1(5) no . . .
C(11) C(1) C(2) C(3) -179.1(3) no . . .
C(1) C(2) C(3) C(4) -0.1(6) no . . .
C(2) C(3) C(4) C(5) 1.5(6) no . . .
C(3) C(4) C(5) N(1) -0.1(6) no . . .
N(2) C(6) C(7) C(8) -3.9(6) no . . .
N(2) C(6) C(11) N(3) -19.2(5) no . . .
N(2) C(6) C(11) C(1) 154.3(3) no . . .
C(7) C(6) C(11) N(3) 159.9(4) no . . .
C(7) C(6) C(11) C(1) -26.7(6) no . . .
C(11) C(6) C(7) C(8) 177.0(3) no . . .
C(6) C(7) C(8) C(9) 1.3(6) no . . .
C(7) C(8) C(9) C(10) 0.9(6) no . . .
C(8) C(9) C(10) N(2) -0.8(6) no . . .
N(4) C(12) C(13) C(14) 0.6(6) no . . .
C(12) C(13) C(14) C(15) -1.6(6) no . . .
C(13) C(14) C(15) C(16) 0.9(6) no . . .
C(14) C(15) C(16) N(4) 0.7(6) no . . .
F(1) C(17) C(18) O(2) -52.9(5) no . . .
F(1) C(17) C(18) C(19) 126.4(4) no . . .
F(2) C(17) C(18) O(2) 65.3(5) no . . .
F(2) C(17) C(18) C(19) -115.4(4) no . . .
F(3) C(17) C(18) O(2) -174.4(4) no . . .
F(3) C(17) C(18) C(19) 4.9(6) no . . .
O(2) C(18) C(19) C(20) -4.9(7) no . . .
C(17) C(18) C(19) C(20) 175.9(4) no . . .
C(18) C(19) C(20) O(3) -0.7(7) no . . .
C(18) C(19) C(20) C(21) -179.2(4) no . . .
O(3) C(20) C(21) F(4) 151.5(4) no . . .
O(3) C(20) C(21) F(5) -86.4(5) no . . .
O(3) C(20) C(21) F(6) 33.4(5) no . . .
C(19) C(20) C(21) F(4) -29.9(6) no . . .
C(19) C(20) C(21) F(5) 92.3(5) no . . .
C(19) C(20) C(21) F(6) -147.9(4) no . . .
F(7) C(22) C(23) O(4) -76.6(5) no . . .
F(7) C(22) C(23) C(24) 100.8(5) no . . .
F(8) C(22) C(23) O(4) 42.4(6) no . . .
F(8) C(22) C(23) C(24) -140.3(4) no . . .
F(9) C(22) C(23) O(4) 163.7(4) no . . .
F(9) C(22) C(23) C(24) -18.9(6) no . . .
O(4) C(23) C(24) C(25) 9.7(7) no . . .
C(22) C(23) C(24) C(25) -167.3(4) no . . .
C(23) C(24) C(25) O(5) -1.0(7) no . . .
C(23) C(24) C(25) C(26) 177.3(4) no . . .
O(5) C(25) C(26) F(10) 69.2(5) no . . .
O(5) C(25) C(26) F(11) -49.2(5) no . . .
O(5) C(25) C(26) F(12) -171.0(3) no . . .
C(24) C(25) C(26) F(10) -109.2(4) no . . .
C(24) C(25) C(26) F(11) 132.3(4) no . . .
C(24) C(25) C(26) F(12) 10.6(6) no . . .
F(13) C(27) C(28) O(6) 73.7(5) no . . .
F(13) C(27) C(28) C(29) -105.7(4) no . . .
F(14) C(27) C(28) O(6) -44.9(5) no . . .
F(14) C(27) C(28) C(29) 135.6(4) no . . .
F(15) C(27) C(28) O(6) -165.8(4) no . . .
F(15) C(27) C(28) C(29) 14.7(5) no . . .
O(6) C(28) C(29) C(30) -0.1(7) no . . .
C(27) C(28) C(29) C(30) 179.3(4) no . . .
C(28) C(29) C(30) O(7) -5.4(7) no . . .
C(28) C(29) C(30) C(31) 171.5(4) no . . .
O(7) C(30) C(31) F(16) -151.5(4) no . . .
O(7) C(30) C(31) F(17) 90.7(4) no . . .
O(7) C(30) C(31) F(18) -24.1(6) no . . .
C(29) C(30) C(31) F(16) 31.2(6) no . . .
C(29) C(30) C(31) F(17) -86.6(5) no . . .
C(29) C(30) C(31) F(18) 158.6(4) no . . .
